data_7223822
loop_
_publ_author_name
'Brahmachari, Goutam'
'Das, Satipada'
'Biswas, Maya'
'Kumar, Abhishek'
'Srivastava, Ambrish Kumar'
'Misra, Neeraj'

_publ_section_title
;
 3,5,7-Trimethoxyphenanthrene-1,4-dione: A new biologically relevant
 natural phenanthrenequinone derivative from Dioscorea prazeri and studies
 on its single X-ray crystallographic behavior, molecular docking and
 other physico-chemical properties
;
_journal_name_full 'RSC Adv.'
_journal_paper_doi 10.1039/C5RA21490D
_journal_year 2016
_chemical_formula_moiety 'C18 H15 Cl3 O5'
_chemical_formula_sum 'C18 H15 Cl3 O5'
_chemical_formula_weight 417.65
_chemical_name_systematic
;
 ?
;
_space_group_IT_number 2
_symmetry_cell_setting triclinic
_symmetry_space_group_name_Hall '-P 1'
_symmetry_space_group_name_H-M 'P -1'
_atom_sites_solution_hydrogens geom
_atom_sites_solution_primary direct
_atom_sites_solution_secondary difmap
_audit_creation_method SHELXL-97
_audit_update_record
;
2015-10-10 deposited with the CCDC.
2016-01-05 downloaded from the CCDC.
;
_cell_angle_alpha 98.908(2)
_cell_angle_beta 96.316(2)
_cell_angle_gamma 103.939(2)
_cell_formula_units_Z 2
_cell_length_a 7.0645(3)
_cell_length_b 8.5088(4)
_cell_length_c 16.3254(7)
_cell_measurement_reflns_used 5281
_cell_measurement_temperature 296(2)
_cell_measurement_theta_max 25.16
_cell_measurement_theta_min 1.27
_cell_volume 929.77(7)
_computing_cell_refinement 'SAINT (Bruker, 2007)'
_computing_data_collection 'GIS (Bruker, 2007)'
_computing_data_reduction 'SAINT (Bruker, 2007)'
_computing_molecular_graphics 'SHELXTL (Sheldrick, 2008)'
_computing_publication_material 'SHELXTL (Sheldrick, 2008)'
_computing_structure_refinement 'SHELXL97 (Sheldrick, 2008)'
_computing_structure_solution 'SHELXS97 (Sheldrick, 2008)'
_diffrn_ambient_temperature 296(2)
_diffrn_measured_fraction_theta_full 0.998
_diffrn_measured_fraction_theta_max 0.998
_diffrn_measurement_device_type 'Bruker SMART X2S'
_diffrn_measurement_method \w
_diffrn_radiation_monochromator graphite
_diffrn_radiation_source 'fine-focus sealed tube'
_diffrn_radiation_type MoK\a
_diffrn_radiation_wavelength 0.71073
_diffrn_reflns_av_R_equivalents 0.0420
_diffrn_reflns_av_sigmaI/netI 0.0269
_diffrn_reflns_limit_h_max 8
_diffrn_reflns_limit_h_min -8
_diffrn_reflns_limit_k_max 10
_diffrn_reflns_limit_k_min -10
_diffrn_reflns_limit_l_max 20
_diffrn_reflns_limit_l_min -20
_diffrn_reflns_number 26240
_diffrn_reflns_theta_full 26.00
_diffrn_reflns_theta_max 26.00
_diffrn_reflns_theta_min 1.28
_exptl_absorpt_coefficient_mu 0.519
_exptl_absorpt_correction_T_max 0.9969
_exptl_absorpt_correction_T_min 0.9693
_exptl_absorpt_correction_type multi-scan
_exptl_absorpt_process_details '(SADABS; Bruker, 2007)'
_exptl_crystal_colour orange
_exptl_crystal_density_diffrn 1.492
_exptl_crystal_density_method 'not measured'
_exptl_crystal_description block
_exptl_crystal_F_000 428
_exptl_crystal_size_max 0.30
_exptl_crystal_size_mid 0.20
_exptl_crystal_size_min 0.20
_refine_diff_density_max 0.392
_refine_diff_density_min -0.370
_refine_diff_density_rms 0.060
_refine_ls_extinction_method none
_refine_ls_goodness_of_fit_ref 1.086
_refine_ls_hydrogen_treatment constr
_refine_ls_matrix_type full
_refine_ls_number_parameters 266
_refine_ls_number_reflns 3644
_refine_ls_number_restraints 6
_refine_ls_restrained_S_all 1.093
_refine_ls_R_factor_all 0.0724
_refine_ls_R_factor_gt 0.0559
_refine_ls_shift/su_max 0.001
_refine_ls_shift/su_mean 0.000
_refine_ls_structure_factor_coef Fsqd
_refine_ls_weighting_details 'calc w=1/[\s^2^(Fo^2^)+(0.0908P)^2^+0.6270P] where P=(Fo^2^+2Fc^2^)/3'
_refine_ls_weighting_scheme calc
_refine_ls_wR_factor_gt 0.1599
_refine_ls_wR_factor_ref 0.1847
_reflns_number_gt 2832
_reflns_number_total 3644
_reflns_threshold_expression >2sigma(I)
_cod_data_source_file c5ra21490d1.cif
_cod_data_source_block vbchem026a_0m_b
_cod_database_code 7223822

loop_
_symmetry_equiv_pos_as_xyz
'x, y, z'
'-x, -y, -z'

loop_
_atom_site_label
_atom_site_type_symbol
_atom_site_fract_x
_atom_site_fract_y
_atom_site_fract_z
_atom_site_U_iso_or_equiv
_atom_site_adp_type
_atom_site_occupancy
_atom_site_symmetry_multiplicity
_atom_site_calc_flag
_atom_site_refinement_flags
_atom_site_disorder_assembly
_atom_site_disorder_group
O3 O 0.9672(3) 0.2831(2) 0.29367(11) 0.0428(5) Uani 1 1 d . . .
O2 O 0.8299(2) 0.3839(2) 0.43116(12) 0.0412(4) Uani 1 1 d . . .
O4 O 1.3455(2) 0.3141(2) 0.31970(13) 0.0459(5) Uani 1 1 d . . .
C4A C 1.0339(3) 0.0484(3) 0.34223(14) 0.0300(5) Uani 1 1 d . . .
C4B C 1.1950(3) 0.0280(3) 0.29942(14) 0.0311(5) Uani 1 1 d . . .
C5 C 1.3436(3) 0.1605(3) 0.28189(15) 0.0336(5) Uani 1 1 d . . .
C11 C 0.9223(3) -0.0831(3) 0.37120(15) 0.0342(5) Uani 1 1 d . . .
O5 O 1.6406(3) -0.0445(3) 0.16201(14) 0.0585(6) Uani 1 1 d . . .
C6 C 1.4826(3) 0.1285(3) 0.23468(16) 0.0388(6) Uani 1 1 d . . .
H6 H 1.5722 0.2156 0.2203 0.047 Uiso 1 1 calc R . .
C4 C 0.9567(3) 0.1974(3) 0.34651(15) 0.0318(5) Uani 1 1 d . . .
C1 C 0.7686(4) -0.0605(3) 0.42443(16) 0.0403(6) Uani 1 1 d . . .
C3 C 0.8389(3) 0.2276(3) 0.41580(15) 0.0336(5) Uani 1 1 d . . .
C7 C 1.4924(4) -0.0338(3) 0.20741(16) 0.0416(6) Uani 1 1 d . . .
C8A C 1.2179(3) -0.1339(3) 0.27644(15) 0.0357(5) Uani 1 1 d . . .
C8 C 1.3653(4) -0.1631(3) 0.22922(16) 0.0412(6) Uani 1 1 d . . .
H8 H 1.3759 -0.2699 0.2130 0.049 Uiso 1 1 calc R . .
C2 C 0.7448(4) 0.1034(3) 0.44967(16) 0.0399(6) Uani 1 1 d . . .
H2 H 0.6641 0.1224 0.4894 0.048 Uiso 1 1 calc R . .
C10 C 0.9546(4) -0.2407(3) 0.35182(17) 0.0422(6) Uani 1 1 d . . .
H10 H 0.8812 -0.3279 0.3725 0.051 Uiso 1 1 calc R . .
C9 C 1.0921(4) -0.2660(3) 0.30315(17) 0.0427(6) Uani 1 1 d . . .
H9 H 1.1039 -0.3725 0.2870 0.051 Uiso 1 1 calc R . .
O1 O 0.6695(3) -0.1791(2) 0.44863(15) 0.0646(6) Uani 1 1 d . . .
C12 C 0.7141(4) 0.4270(3) 0.49388(18) 0.0476(7) Uani 1 1 d . . .
H12A H 0.5797 0.3627 0.4773 0.071 Uiso 1 1 calc R . .
H12B H 0.7193 0.5420 0.4997 0.071 Uiso 1 1 calc R . .
H12C H 0.7661 0.4052 0.5466 0.071 Uiso 1 1 calc R . .
C13 C 1.4753(4) 0.4499(3) 0.29680(19) 0.0490(7) Uani 1 1 d . . .
H13A H 1.6087 0.4424 0.3083 0.073 Uiso 1 1 calc R . .
H13B H 1.4631 0.5508 0.3286 0.073 Uiso 1 1 calc R . .
H13C H 1.4419 0.4484 0.2380 0.073 Uiso 1 1 calc R . .
C14 C 1.6716(6) -0.2029(4) 0.1366(2) 0.0717(10) Uani 1 1 d . . .
H14A H 1.6924 -0.2514 0.1850 0.108 Uiso 1 1 calc R . .
H14B H 1.7855 -0.1919 0.1086 0.108 Uiso 1 1 calc R . .
H14C H 1.5579 -0.2721 0.0989 0.108 Uiso 1 1 calc R . .
C20 C 0.9057(5) 0.2617(4) 0.0859(2) 0.0777(11) Uani 1 1 d D . .
H20 H 0.8928 0.1920 0.1285 0.093 Uiso 1 1 calc R A 1
Cl1 Cl 0.8215(10) 0.1475(8) -0.0125(3) 0.127(2) Uani 0.525(17) 1 d PD B 1
Cl2 Cl 1.1500(11) 0.3575(18) 0.0845(5) 0.218(5) Uani 0.525(17) 1 d PD B 1
Cl3 Cl 0.7740(18) 0.4069(11) 0.1016(6) 0.164(4) Uani 0.525(17) 1 d PD B 1
Cl4 Cl 0.7688(17) 0.1317(9) -0.0055(4) 0.139(3) Uani 0.475(17) 1 d PD B 2
Cl5 Cl 1.1569(7) 0.3067(12) 0.0852(4) 0.131(2) Uani 0.475(17) 1 d PD B 2
Cl6 Cl 0.847(2) 0.4454(12) 0.1091(6) 0.174(4) Uani 0.475(17) 1 d PD B 2

loop_
_atom_site_aniso_label
_atom_site_aniso_U_11
_atom_site_aniso_U_22
_atom_site_aniso_U_33
_atom_site_aniso_U_23
_atom_site_aniso_U_13
_atom_site_aniso_U_12
O3 0.0458(10) 0.0409(10) 0.0512(11) 0.0229(8) 0.0201(8) 0.0150(8)
O2 0.0405(9) 0.0335(9) 0.0561(11) 0.0116(8) 0.0240(8) 0.0128(7)
O4 0.0392(9) 0.0271(9) 0.0696(12) 0.0025(8) 0.0238(9) 0.0027(7)
C4A 0.0302(10) 0.0263(11) 0.0323(11) 0.0053(9) 0.0065(9) 0.0043(8)
C4B 0.0313(11) 0.0274(11) 0.0344(12) 0.0070(9) 0.0064(9) 0.0059(9)
C5 0.0315(11) 0.0286(11) 0.0407(13) 0.0058(9) 0.0072(9) 0.0076(9)
C11 0.0351(11) 0.0286(11) 0.0375(12) 0.0097(9) 0.0077(9) 0.0027(9)
O5 0.0604(12) 0.0532(12) 0.0747(14) 0.0133(10) 0.0378(11) 0.0264(10)
C6 0.0333(12) 0.0358(13) 0.0503(14) 0.0115(11) 0.0146(10) 0.0088(10)
C4 0.0278(10) 0.0290(11) 0.0389(12) 0.0094(9) 0.0106(9) 0.0035(8)
C1 0.0399(13) 0.0346(13) 0.0442(14) 0.0122(10) 0.0134(10) -0.0007(10)
C3 0.0300(11) 0.0318(12) 0.0403(13) 0.0089(10) 0.0104(9) 0.0069(9)
C7 0.0412(13) 0.0461(14) 0.0439(14) 0.0106(11) 0.0135(11) 0.0188(11)
C8A 0.0388(12) 0.0300(12) 0.0386(12) 0.0069(9) 0.0059(10) 0.0095(9)
C8 0.0497(14) 0.0314(12) 0.0469(14) 0.0070(10) 0.0107(11) 0.0182(11)
C2 0.0373(12) 0.0383(13) 0.0454(14) 0.0101(11) 0.0186(10) 0.0053(10)
C10 0.0460(14) 0.0274(12) 0.0518(15) 0.0143(11) 0.0112(11) 0.0009(10)
C9 0.0515(15) 0.0236(11) 0.0544(15) 0.0097(10) 0.0100(12) 0.0101(10)
O1 0.0709(14) 0.0391(11) 0.0893(16) 0.0239(10) 0.0453(12) 0.0030(10)
C12 0.0471(14) 0.0440(15) 0.0610(17) 0.0123(12) 0.0279(13) 0.0192(12)
C13 0.0499(15) 0.0296(13) 0.0659(18) 0.0116(12) 0.0121(13) 0.0047(11)
C14 0.085(2) 0.066(2) 0.085(2) 0.0150(18) 0.043(2) 0.0446(19)
C20 0.104(3) 0.074(2) 0.059(2) 0.0224(18) 0.019(2) 0.023(2)
Cl1 0.098(3) 0.137(4) 0.114(3) -0.049(3) 0.016(2) 0.014(2)
Cl2 0.182(6) 0.268(8) 0.112(4) 0.050(4) -0.013(4) -0.108(6)
Cl3 0.275(8) 0.140(5) 0.166(7) 0.092(5) 0.144(7) 0.136(5)
Cl4 0.142(5) 0.142(4) 0.094(3) 0.032(3) -0.040(3) -0.019(3)
Cl5 0.087(3) 0.216(6) 0.088(3) 0.010(3) 0.014(2) 0.050(4)
Cl6 0.338(12) 0.101(4) 0.105(4) 0.005(3) 0.017(5) 0.116(6)

loop_
_atom_type_symbol
_atom_type_description
_atom_type_scat_dispersion_real
_atom_type_scat_dispersion_imag
_atom_type_scat_source
C C 0.0033 0.0016 'International Tables Vol C Tables 4.2.6.8 and 6.1.1.4'
H H 0.0000 0.0000 'International Tables Vol C Tables 4.2.6.8 and 6.1.1.4'
O O 0.0106 0.0060 'International Tables Vol C Tables 4.2.6.8 and 6.1.1.4'
Cl Cl 0.1484 0.1585 'International Tables Vol C Tables 4.2.6.8 and 6.1.1.4'

loop_
_geom_angle_atom_site_label_1
_geom_angle_atom_site_label_2
_geom_angle_atom_site_label_3
_geom_angle
C3 O2 C12 117.00(18)
C5 O4 C13 118.07(19)
C11 C4A C4B 119.9(2)
C11 C4A C4 116.08(19)
C4B C4A C4 123.33(19)
C8A C4B C4A 118.5(2)
C8A C4B C5 116.8(2)
C4A C4B C5 124.6(2)
O4 C5 C6 123.2(2)
O4 C5 C4B 116.24(19)
C6 C5 C4B 120.4(2)
C4A C11 C10 120.2(2)
C4A C11 C1 121.0(2)
C10 C11 C1 118.8(2)
C7 O5 C14 118.0(2)
C5 C6 C7 121.0(2)
C5 C6 H6 119.5
C7 C6 H6 119.5
O3 C4 C4A 123.9(2)
O3 C4 C3 119.3(2)
C4A C4 C3 116.42(19)
O1 C1 C2 120.9(2)
O1 C1 C11 120.0(2)
C2 C1 C11 119.0(2)
O2 C3 C2 127.2(2)
O2 C3 C4 111.61(18)
C2 C3 C4 120.9(2)
O5 C7 C8 125.7(2)
O5 C7 C6 113.8(2)
C8 C7 C6 120.5(2)
C8 C8A C9 120.0(2)
C8 C8A C4B 121.0(2)
C9 C8A C4B 119.0(2)
C7 C8 C8A 119.6(2)
C7 C8 H8 120.2
C8A C8 H8 120.2
C3 C2 C1 119.9(2)
C3 C2 H2 120.0
C1 C2 H2 120.0
C9 C10 C11 120.4(2)
C9 C10 H10 119.8
C11 C10 H10 119.8
C10 C9 C8A 121.4(2)
C10 C9 H9 119.3
C8A C9 H9 119.3
O2 C12 H12A 109.5
O2 C12 H12B 109.5
H12A C12 H12B 109.5
O2 C12 H12C 109.5
H12A C12 H12C 109.5
H12B C12 H12C 109.5
O4 C13 H13A 109.5
O4 C13 H13B 109.5
H13A C13 H13B 109.5
O4 C13 H13C 109.5
H13A C13 H13C 109.5
H13B C13 H13C 109.5
O5 C14 H14A 109.5
O5 C14 H14B 109.5
H14A C14 H14B 109.5
O5 C14 H14C 109.5
H14A C14 H14C 109.5
H14B C14 H14C 109.5
Cl1 C20 Cl6 117.8(5)
Cl1 C20 Cl3 107.9(5)
Cl1 C20 Cl5 100.4(4)
Cl6 C20 Cl5 107.0(6)
Cl3 C20 Cl5 124.6(5)
Cl1 C20 Cl2 104.9(4)
Cl6 C20 Cl2 92.5(6)
Cl3 C20 Cl2 110.0(6)
Cl6 C20 Cl4 114.7(5)
Cl3 C20 Cl4 101.7(5)
Cl5 C20 Cl4 113.1(5)
Cl2 C20 Cl4 118.1(5)
Cl1 C20 H20 111.3
Cl6 C20 H20 116.6
Cl3 C20 H20 111.3
Cl5 C20 H20 100.7
Cl2 C20 H20 111.3
Cl4 C20 H20 104.0

loop_
_geom_bond_atom_site_label_1
_geom_bond_atom_site_label_2
_geom_bond_distance
O3 C4 1.210(3)
O2 C3 1.332(3)
O2 C12 1.437(3)
O4 C5 1.352(3)
O4 C13 1.420(3)
C4A C11 1.385(3)
C4A C4B 1.431(3)
C4A C4 1.491(3)
C4B C8A 1.423(3)
C4B C5 1.432(3)
C5 C6 1.365(3)
C11 C10 1.408(3)
C11 C1 1.492(3)
O5 C7 1.360(3)
O5 C14 1.423(4)
C6 C7 1.405(4)
C6 H6 0.9300
C4 C3 1.503(3)
C1 O1 1.228(3)
C1 C2 1.447(4)
C3 C2 1.337(3)
C7 C8 1.363(4)
C8A C8 1.408(3)
C8A C9 1.414(3)
C8 H8 0.9300
C2 H2 0.9300
C10 C9 1.356(4)
C10 H10 0.9300
C9 H9 0.9300
C12 H12A 0.9600
C12 H12B 0.9600
C12 H12C 0.9600
C13 H13A 0.9600
C13 H13B 0.9600
C13 H13C 0.9600
C14 H14A 0.9600
C14 H14B 0.9600
C14 H14C 0.9600
C20 Cl1 1.706(5)
C20 Cl6 1.708(7)
C20 Cl3 1.722(7)
C20 Cl5 1.725(6)
C20 Cl2 1.727(7)
C20 Cl4 1.744(6)
C20 H20 0.9800

loop_
_geom_torsion_atom_site_label_1
_geom_torsion_atom_site_label_2
_geom_torsion_atom_site_label_3
_geom_torsion_atom_site_label_4
_geom_torsion
C11 C4A C4B C8A 9.5(3)
C4 C4A C4B C8A -160.6(2)
C11 C4A C4B C5 -166.8(2)
C4 C4A C4B C5 23.1(3)
C13 O4 C5 C6 12.0(4)
C13 O4 C5 C4B -173.0(2)
C8A C4B C5 O4 -166.0(2)
C4A C4B C5 O4 10.2(3)
C8A C4B C5 C6 9.1(3)
C4A C4B C5 C6 -174.6(2)
C4B C4A C11 C10 -6.0(3)
C4 C4A C11 C10 164.7(2)
C4B C4A C11 C1 172.9(2)
C4 C4A C11 C1 -16.3(3)
O4 C5 C6 C7 170.1(2)
C4B C5 C6 C7 -4.7(4)
C11 C4A C4 O3 -142.8(2)
C4B C4A C4 O3 27.7(3)
C11 C4A C4 C3 29.8(3)
C4B C4A C4 C3 -159.8(2)
C4A C11 C1 O1 179.1(2)
C10 C11 C1 O1 -1.9(4)
C4A C11 C1 C2 -3.5(4)
C10 C11 C1 C2 175.5(2)
C12 O2 C3 C2 3.2(4)
C12 O2 C3 C4 177.5(2)
O3 C4 C3 O2 -26.7(3)
C4A C4 C3 O2 160.35(19)
O3 C4 C3 C2 147.9(2)
C4A C4 C3 C2 -25.0(3)
C14 O5 C7 C8 -1.9(4)
C14 O5 C7 C6 175.6(3)
C5 C6 C7 O5 -179.2(2)
C5 C6 C7 C8 -1.4(4)
C4A C4B C8A C8 175.6(2)
C5 C4B C8A C8 -7.9(3)
C4A C4B C8A C9 -5.6(3)
C5 C4B C8A C9 170.9(2)
O5 C7 C8 C8A -179.8(2)
C6 C7 C8 C8A 2.7(4)
C9 C8A C8 C7 -176.6(2)
C4B C8A C8 C7 2.1(4)
O2 C3 C2 C1 178.8(2)
C4 C3 C2 C1 5.0(4)
O1 C1 C2 C3 -173.0(3)
C11 C1 C2 C3 9.6(4)
C4A C11 C10 C9 -1.4(4)
C1 C11 C10 C9 179.6(2)
C11 C10 C9 C8A 5.4(4)
C8 C8A C9 C10 177.0(2)
C4B C8A C9 C10 -1.8(4)
